data_7100040
loop_
_publ_author_name
'Elena Fernandez'
'Rosa Corberan'
'Eduardo Peris'
'Jesus Ramirez'
'Mercedes Sanau'

_publ_section_title
;
Unprecedented use of silver(I) N-heterocyclic
carbene complexes for the catalytic preparation of 1,2-bis(boronate)esters
;
_journal_name_full 'Chemical Communications'
_journal_paper_doi 10.1039/b503239c
_journal_year 2005
_chemical_formula_sum 'C60 H104 Ag4 Cl4 N8 O4'
_chemical_formula_weight 1574.79
_space_group_IT_number 1
_symmetry_cell_setting triclinic
_symmetry_space_group_name_Hall 'P 1'
_symmetry_space_group_name_H-M 'P 1'
_cell_angle_alpha 105.54(3)
_cell_angle_beta 97.78(3)
_cell_angle_gamma 94.74(3)
_cell_formula_units_Z 1
_cell_length_a 9.3318(19)
_cell_length_b 11.080(2)
_cell_length_c 18.816(4)
_cell_measurement_temperature 273(2)
_cell_volume 1842.6(6)
_diffrn_ambient_temperature 273(2)
_exptl_crystal_density_diffrn 1.419
_cod_depositor_comments
;
The following automatic conversions were performed:
'_symmetry_cell_setting' value 'Triclinic' changed to 'triclinic'
according to '/home/saulius/struct/CIF-dictionaries/cif_core.dic'
dictionary named 'cif_core.dic' version 2.4.1 from 2010-06-29.

Automatic conversion script
Id: cif_fix_enum 1527 2010-12-29 10:47:43Z saulius 
;
_cod_database_code 7100040

loop_
_symmetry_equiv_pos_as_xyz
'x, y, z'

loop_
_atom_site_label
_atom_site_type_symbol
_atom_site_fract_x
_atom_site_fract_y
_atom_site_fract_z
_atom_site_U_iso_or_equiv
_atom_site_adp_type
_atom_site_occupancy
_atom_site_symmetry_multiplicity
_atom_site_calc_flag
_atom_site_refinement_flags
_atom_site_disorder_assembly
_atom_site_disorder_group
Ag1 Ag 0.35012(11) 1.19148(8) 0.47397(6) 0.0553(4) Uani 1 1 d . . .
N1 N -0.307(3) 0.788(2) 0.2228(13) 0.094(7) Uani 1 1 d . . .
O1 O 0.0381(19) 0.8274(11) 0.0799(8) 0.090(5) Uani 1 1 d . . .
Cl1 Cl 0.4206(8) 1.1087(6) 0.2731(5) 0.094(2) Uani 1 1 d . . .
C1 C 0.481(4) 0.177(5) 0.099(2) 0.26(3) Uani 1 1 d . . .
H1A H 0.5757 0.1980 0.1294 0.389 Uiso 1 1 calc R . .
H1B H 0.4811 0.1020 0.0584 0.389 Uiso 1 1 calc R . .
H1C H 0.4093 0.1613 0.1283 0.389 Uiso 1 1 calc R . .
Ag2 Ag 0.27456(18) 0.98807(14) 0.33201(9) 0.0810(6) Uani 1 1 d . . .
N2 N -0.117(3) 0.843(2) 0.1779(11) 0.090(7) Uani 1 1 d . . .
O2 O 0.1854(19) 0.3884(15) 0.1200(10) 0.089(5) Uani 1 1 d . . .
Cl2 Cl 0.0265(6) 1.0296(4) 0.3798(3) 0.0626(15) Uani 1 1 d . . .
C2 C 0.444(7) 0.289(5) 0.066(2) 0.26(3) Uani 1 1 d . . .
H2 H 0.4368 0.3597 0.1089 0.308 Uiso 1 1 calc R . .
Ag3 Ag -0.01135(17) 0.79441(13) 0.36238(9) 0.0754(6) Uani 1 1 d . . .
N3 N -0.112(2) 0.3396(18) 0.2611(11) 0.087(7) Uani 1 1 d . . .
Cl3 Cl 0.2390(6) 0.7530(4) 0.3152(4) 0.0653(16) Uani 1 1 d . . .
O3 O 0.0712(15) 1.4046(10) 0.5664(9) 0.061(4) Uani 1 1 d . . .
C3 C 0.568(5) 0.348(5) 0.016(2) 0.23(2) Uani 1 1 d . . .
H3A H 0.5781 0.2821 -0.0274 0.347 Uiso 1 1 calc R . .
H3B H 0.6606 0.3764 0.0476 0.347 Uiso 1 1 calc R . .
H3C H 0.5309 0.4171 0.0008 0.347 Uiso 1 1 calc R . .
Ag4 Ag -0.08659(12) 0.59192(9) 0.22081(7) 0.0622(5) Uani 1 1 d . . .
N4 N 0.097(2) 0.3697(16) 0.2310(11) 0.070(5) Uani 1 1 d . . .
Cl4 Cl -0.1533(6) 0.6722(5) 0.4237(3) 0.0696(15) Uani 1 1 d . . .
C4 C 0.278(3) 0.229(2) 0.0281(12) 0.098(6) Uani 1 1 d . . .
H4 H 0.2486 0.2773 -0.0067 0.118 Uiso 1 1 calc R . .
O4 O 0.2446(14) 0.9165(10) 0.5972(7) 0.062(3) Uani 1 1 d . . .
N5 N 0.577(2) 1.009(2) 0.4792(11) 0.082(6) Uani 1 1 d . . .
C5 C 0.282(4) 0.110(2) -0.0163(16) 0.125(9) Uani 1 1 d . . .
H5A H 0.3096 0.0537 0.0137 0.149 Uiso 1 1 calc R . .
H5B H 0.3520 0.1106 -0.0502 0.149 Uiso 1 1 calc R . .
N6 N 0.386(2) 0.9281(13) 0.5060(10) 0.065(5) Uani 1 1 d . . .
C6 C 0.004(4) 0.065(3) -0.016(2) 0.136(12) Uani 1 1 d . . .
H6 H 0.0305 0.0105 0.0162 0.163 Uiso 1 1 calc R . .
N7 N 0.165(2) 1.4129(13) 0.4578(10) 0.060(5) Uani 1 1 d . . .
C7 C 0.141(4) 0.071(3) -0.0559(19) 0.140(11) Uiso 1 1 d . . .
H7A H 0.1416 -0.0127 -0.0890 0.168 Uiso 1 1 calc R . .
H7B H 0.1239 0.1263 -0.0875 0.168 Uiso 1 1 calc R . .
N8 N 0.365(2) 1.4324(14) 0.4257(11) 0.071(5) Uani 1 1 d . . .
C8 C -0.164(5) 0.034(4) -0.035(3) 0.25(3) Uani 1 1 d . . .
H8A H -0.2078 0.1111 -0.0268 0.379 Uiso 1 1 calc R . .
H8B H -0.1979 -0.0134 -0.0028 0.379 Uiso 1 1 calc R . .
H8C H -0.1919 -0.0150 -0.0859 0.379 Uiso 1 1 calc R . .
C9 C 0.041(3) 0.216(2) 0.0479(16) 0.111(8) Uani 1 1 d . . .
H9A H 0.0081 0.2766 0.0224 0.133 Uiso 1 1 calc R . .
H9B H -0.0159 0.2185 0.0878 0.133 Uiso 1 1 calc R . .
C10 C 0.185(3) 0.252(2) 0.0789(13) 0.067(6) Uani 1 1 d . . .
H10 H 0.2101 0.2059 0.1157 0.080 Uiso 1 1 calc R . .
C11 C 0.361(5) 0.660(4) 0.065(2) 0.23(2) Uani 1 1 d . . .
H11A H 0.4533 0.7050 0.0931 0.343 Uiso 1 1 calc R . .
H11B H 0.3774 0.5817 0.0323 0.343 Uiso 1 1 calc R . .
H11C H 0.2997 0.6437 0.0994 0.343 Uiso 1 1 calc R . .
C12 C 0.288(3) 0.741(2) 0.0192(13) 0.110(7) Uani 1 1 d . . .
H12 H 0.2876 0.8254 0.0532 0.132 Uiso 1 1 calc R . .
C13 C 0.389(4) 0.754(3) -0.0359(16) 0.145(10) Uani 1 1 d . . .
H13A H 0.3987 0.6722 -0.0670 0.218 Uiso 1 1 calc R . .
H13B H 0.4829 0.7951 -0.0089 0.218 Uiso 1 1 calc R . .
H13C H 0.3492 0.8042 -0.0666 0.218 Uiso 1 1 calc R . .
C14 C 0.138(3) 0.6930(19) -0.0147(11) 0.095(6) Uani 1 1 d . . .
H14 H 0.1083 0.7454 -0.0473 0.114 Uiso 1 1 calc R . .
C15 C 0.121(3) 0.562(3) -0.0640(19) 0.132(12) Uani 1 1 d . . .
H15A H 0.1550 0.5075 -0.0340 0.158 Uiso 1 1 calc R . .
H15B H 0.1842 0.5587 -0.1012 0.158 Uiso 1 1 calc R . .
C16 C -0.041(4) 0.504(4) -0.1065(17) 0.186(17) Uani 1 1 d . . .
H16A H -0.0648 0.5411 -0.1470 0.223 Uiso 1 1 calc R . .
H16B H -0.0430 0.4136 -0.1283 0.223 Uiso 1 1 calc R . .
C17 C -0.153(4) 0.526(3) -0.0563(16) 0.164(14) Uani 1 1 d . . .
H17 H -0.1436 0.4670 -0.0261 0.197 Uiso 1 1 calc R . .
C18 C -0.303(4) 0.498(4) -0.0992(19) 0.22(2) Uani 1 1 d . . .
H18A H -0.3657 0.5500 -0.0716 0.334 Uiso 1 1 calc R . .
H18B H -0.3380 0.4107 -0.1072 0.334 Uiso 1 1 calc R . .
H18C H -0.3027 0.5151 -0.1466 0.334 Uiso 1 1 calc R . .
C19 C -0.126(2) 0.662(2) -0.0006(11) 0.098(6) Uani 1 1 d . . .
H19A H -0.1527 0.7223 -0.0277 0.118 Uiso 1 1 calc R . .
H19B H -0.1881 0.6662 0.0370 0.118 Uiso 1 1 calc R . .
C20 C 0.025(3) 0.698(2) 0.0362(14) 0.092(8) Uani 1 1 d . . .
H20 H 0.0479 0.6453 0.0694 0.110 Uiso 1 1 calc R . .
C21 C 0.031(4) 0.851(3) 0.1637(15) 0.120(12) Uani 1 1 d . . .
H21A H 0.0815 0.7897 0.1821 0.144 Uiso 1 1 calc R . .
H21B H 0.0815 0.9345 0.1908 0.144 Uiso 1 1 calc R . .
C22 C -0.199(4) 0.937(2) 0.1718(17) 0.113(11) Uani 1 1 d . . .
H22 H -0.1798 1.0056 0.1529 0.136 Uiso 1 1 calc R . .
C23 C -0.326(3) 0.900(2) 0.2039(17) 0.098(9) Uani 1 1 d . . .
H23 H -0.4057 0.9444 0.2105 0.118 Uiso 1 1 calc R . .
C24 C -0.393(3) 0.741(3) 0.2553(19) 0.123(12) Uani 1 1 d . . .
H24A H -0.3448 0.7441 0.3043 0.185 Uiso 1 1 calc R . .
H24B H -0.4259 0.6552 0.2273 0.185 Uiso 1 1 calc R . .
H24C H -0.4748 0.7882 0.2597 0.185 Uiso 1 1 calc R . .
C04 C -0.166(3) 0.759(2) 0.2073(13) 0.071(6) Uani 1 1 d . . .
C03 C -0.023(3) 0.4163(15) 0.2335(11) 0.069(7) Uani 1 1 d . . .
C27 C 0.221(2) 0.424(2) 0.2021(17) 0.097(10) Uani 1 1 d . . .
H27A H 0.2360 0.5157 0.2220 0.117 Uiso 1 1 calc R . .
H27B H 0.3105 0.3920 0.2173 0.117 Uiso 1 1 calc R . .
C28 C 0.114(7) 0.268(4) 0.251(2) 0.15(2) Uani 1 1 d . . .
H28 H 0.1928 0.2221 0.2497 0.182 Uiso 1 1 calc R . .
C29 C 0.008(6) 0.250(2) 0.2717(15) 0.13(2) Uani 1 1 d . . .
H29 H -0.0079 0.1854 0.2937 0.158 Uiso 1 1 calc R . .
C30 C -0.2567(17) 0.3650(19) 0.2810(12) 0.091(7) Uani 1 1 d . . .
H30A H -0.2451 0.4173 0.3317 0.136 Uiso 1 1 calc R . .
H30B H -0.3146 0.2866 0.2763 0.136 Uiso 1 1 calc R . .
H30C H -0.3045 0.4074 0.2480 0.136 Uiso 1 1 calc R . .
C31 C 0.592(2) 1.092(2) 0.7158(16) 0.126(8) Uani 1 1 d . . .
H31A H 0.5878 1.1782 0.7430 0.189 Uiso 1 1 calc R . .
H31B H 0.5809 1.0848 0.6632 0.189 Uiso 1 1 calc R . .
H31C H 0.6844 1.0675 0.7318 0.189 Uiso 1 1 calc R . .
C32 C 0.470(2) 1.0068(18) 0.7306(11) 0.093(6) Uani 1 1 d . . .
H32 H 0.4632 0.9234 0.6946 0.112 Uiso 1 1 calc R . .
C33 C 0.515(3) 0.992(2) 0.8089(14) 0.121(8) Uani 1 1 d . . .
H33A H 0.6185 0.9902 0.8179 0.181 Uiso 1 1 calc R . .
H33B H 0.4655 0.9152 0.8124 0.181 Uiso 1 1 calc R . .
H33C H 0.4899 1.0625 0.8455 0.181 Uiso 1 1 calc R . .
C34 C 0.3152(17) 1.0511(14) 0.7246(9) 0.067(4) Uani 1 1 d . . .
H34 H 0.2507 0.9946 0.7418 0.080 Uiso 1 1 calc R . .
C35 C 0.312(3) 1.188(2) 0.7729(13) 0.112(8) Uani 1 1 d . . .
H35A H 0.3520 1.1942 0.8243 0.134 Uiso 1 1 calc R . .
H35B H 0.3742 1.2448 0.7559 0.134 Uiso 1 1 calc R . .
C36 C 0.176(4) 1.226(3) 0.7712(18) 0.123(12) Uani 1 1 d . . .
H36A H 0.1849 1.3131 0.8017 0.147 Uiso 1 1 calc R . .
H36B H 0.1165 1.1752 0.7936 0.147 Uiso 1 1 calc R . .
C37 C 0.096(2) 1.2169(15) 0.6915(12) 0.085(5) Uani 1 1 d . . .
H37 H 0.1532 1.2747 0.6717 0.102 Uiso 1 1 calc R . .
C38 C -0.066(3) 1.250(3) 0.684(2) 0.154(13) Uani 1 1 d . . .
H38A H -0.0669 1.3365 0.7118 0.232 Uiso 1 1 calc R . .
H38B H -0.1249 1.1959 0.7039 0.232 Uiso 1 1 calc R . .
H38C H -0.1043 1.2383 0.6325 0.232 Uiso 1 1 calc R . .
C39 C 0.0884(18) 1.0756(17) 0.6353(11) 0.080(5) Uani 1 1 d . . .
H39A H 0.0251 1.0151 0.6494 0.095 Uiso 1 1 calc R . .
H39B H 0.0538 1.0737 0.5840 0.095 Uiso 1 1 calc R . .
C40 C 0.247(2) 1.0485(16) 0.6455(11) 0.057(4) Uani 1 1 d . . .
H40 H 0.3075 1.1070 0.6275 0.068 Uiso 1 1 calc R . .
C41 C 0.504(3) 0.852(2) 0.5088(13) 0.076(7) Uani 1 1 d . . .
H41 H 0.4988 0.7746 0.5188 0.091 Uiso 1 1 calc R . .
C42 C 0.2424(18) 0.9091(17) 0.5306(12) 0.065(6) Uani 1 1 d . . .
H42A H 0.1834 0.9712 0.5185 0.078 Uiso 1 1 calc R . .
H42B H 0.1937 0.8265 0.5014 0.078 Uiso 1 1 calc R . .
C44 C 0.619(4) 0.910(4) 0.4952(16) 0.131(14) Uani 1 1 d . . .
H44 H 0.7124 0.8860 0.4967 0.157 Uiso 1 1 calc R . .
C45 C 0.686(2) 1.105(2) 0.4486(17) 0.098(8) Uani 1 1 d . . .
H45A H 0.6300 1.1635 0.4316 0.147 Uiso 1 1 calc R . .
H45B H 0.7268 1.0552 0.4080 0.147 Uiso 1 1 calc R . .
H45C H 0.7623 1.1497 0.4885 0.147 Uiso 1 1 calc R . .
C46 C 0.472(7) 1.415(3) 0.408(2) 0.24(3) Uani 1 1 d . . .
H46A H 0.4886 1.4594 0.3717 0.356 Uiso 1 1 calc R . .
H46B H 0.4724 1.3261 0.3858 0.356 Uiso 1 1 calc R . .
H46C H 0.5485 1.4443 0.4504 0.356 Uiso 1 1 calc R . .
C47 C 0.304(3) 1.5266(18) 0.4101(13) 0.078(6) Uani 1 1 d . . .
H47 H 0.3441 1.5893 0.3915 0.094 Uiso 1 1 calc R . .
C48 C 0.162(3) 1.510(2) 0.4284(15) 0.078(6) Uani 1 1 d . . .
H48 H 0.0854 1.5558 0.4215 0.094 Uiso 1 1 calc R . .
C02 C 0.2907(19) 1.3573(17) 0.4524(12) 0.056(5) Uani 1 1 d . . .
C50 C 0.045(2) 1.3741(19) 0.4916(12) 0.076(7) Uani 1 1 d . . .
H50A H -0.0395 1.4124 0.4764 0.091 Uiso 1 1 calc R . .
H50B H 0.0204 1.2833 0.4722 0.091 Uiso 1 1 calc R . .
C01 C 0.449(2) 1.0340(17) 0.4887(12) 0.059(5) Uani 1 1 d . . .
C52 C 0.086(2) 1.5355(17) 0.6006(12) 0.053(5) Uani 1 1 d . . .
H52 H 0.1294 1.5807 0.5690 0.064 Uiso 1 1 calc R . .
C53 C -0.0615(18) 1.5791(13) 0.6140(10) 0.067(4) Uani 1 1 d . . .
H53A H -0.1239 1.5626 0.5660 0.080 Uiso 1 1 calc R . .
H53B H -0.1060 1.5286 0.6420 0.080 Uiso 1 1 calc R . .
C54 C -0.0565(18) 1.7148(13) 0.6550(11) 0.077(5) Uani 1 1 d . . .
H54 H -0.0124 1.7652 0.6262 0.093 Uiso 1 1 calc R . .
C55 C -0.202(2) 1.759(2) 0.6687(16) 0.118(8) Uani 1 1 d . . .
H55A H -0.2230 1.7480 0.7152 0.177 Uiso 1 1 calc R . .
H55B H -0.2769 1.7114 0.6287 0.177 Uiso 1 1 calc R . .
H55C H -0.1979 1.8473 0.6710 0.177 Uiso 1 1 calc R . .
C56 C 0.039(2) 1.7387(16) 0.7266(11) 0.077(5) Uani 1 1 d . . .
H56A H -0.0079 1.6917 0.7558 0.093 Uiso 1 1 calc R . .
H56B H 0.0429 1.8276 0.7526 0.093 Uiso 1 1 calc R . .
C57 C 0.198(2) 1.7074(18) 0.7284(15) 0.086(6) Uani 1 1 d . . .
H57A H 0.2439 1.7165 0.7793 0.103 Uiso 1 1 calc R . .
H57B H 0.2544 1.7635 0.7080 0.103 Uiso 1 1 calc R . .
C58 C 0.188(2) 1.5660(15) 0.6791(9) 0.062(4) Uani 1 1 d . . .
H58 H 0.1438 1.5135 0.7068 0.075 Uiso 1 1 calc R . .
C59 C 0.3356(18) 1.5222(17) 0.6680(10) 0.080(5) Uani 1 1 d . . .
H59 H 0.3175 1.4329 0.6393 0.096 Uiso 1 1 calc R . .
C60 C 0.4225(18) 1.5917(18) 0.6241(13) 0.099(7) Uani 1 1 d . . .
H60A H 0.3628 1.5895 0.5779 0.148 Uiso 1 1 calc R . .
H60B H 0.5075 1.5513 0.6137 0.148 Uiso 1 1 calc R . .
H60C H 0.4517 1.6779 0.6531 0.148 Uiso 1 1 calc R . .
C61 C 0.438(3) 1.531(2) 0.7457(14) 0.130(9) Uani 1 1 d . . .
H61A H 0.5297 1.5030 0.7358 0.195 Uiso 1 1 calc R . .
H61B H 0.3910 1.4778 0.7709 0.195 Uiso 1 1 calc R . .
H61C H 0.4534 1.6165 0.7767 0.195 Uiso 1 1 calc R . .

loop_
_atom_site_aniso_label
_atom_site_aniso_U_11
_atom_site_aniso_U_22
_atom_site_aniso_U_33
_atom_site_aniso_U_23
_atom_site_aniso_U_13
_atom_site_aniso_U_12
Ag1 0.0574(9) 0.0419(7) 0.0735(11) 0.0178(7) 0.0253(7) 0.0160(6)
N1 0.113(18) 0.087(13) 0.069(13) -0.007(10) 0.007(12) 0.047(12)
O1 0.171(13) 0.043(8) 0.061(8) 0.008(6) 0.051(8) 0.015(8)
Cl1 0.097(5) 0.072(4) 0.140(7) 0.045(4) 0.070(4) 0.027(3)
C1 0.12(3) 0.36(7) 0.22(5) 0.03(4) -0.10(3) 0.04(3)
Ag2 0.0929(14) 0.0658(11) 0.0824(15) 0.0223(10) 0.0190(11) -0.0135(10)
N2 0.148(19) 0.077(13) 0.033(9) -0.011(8) 0.009(10) 0.046(13)
O2 0.099(12) 0.082(10) 0.096(13) 0.018(9) 0.055(9) 0.034(8)
Cl2 0.070(3) 0.042(3) 0.079(4) 0.016(3) 0.024(3) 0.012(2)
C2 0.39(8) 0.30(6) 0.14(3) 0.06(4) 0.15(4) 0.22(6)
Ag3 0.0883(13) 0.0622(10) 0.0724(13) 0.0167(9) 0.0178(10) -0.0089(10)
N3 0.108(14) 0.067(11) 0.078(13) 0.004(10) 0.044(11) -0.034(11)
Cl3 0.066(3) 0.042(3) 0.091(5) 0.015(3) 0.027(3) 0.012(2)
O3 0.077(9) 0.029(5) 0.073(9) 0.011(6) 0.015(7) -0.003(5)
C3 0.23(4) 0.32(6) 0.16(3) 0.07(3) 0.06(3) 0.04(4)
Ag4 0.0767(11) 0.0509(9) 0.0606(11) 0.0094(8) 0.0218(8) 0.0202(8)
N4 0.099(13) 0.052(9) 0.073(12) 0.016(9) 0.047(10) 0.048(9)
Cl4 0.074(3) 0.062(3) 0.088(4) 0.034(3) 0.034(3) 0.016(3)
C4 0.141(19) 0.088(13) 0.074(13) 0.026(10) 0.027(13) 0.033(13)
O4 0.103(8) 0.034(5) 0.047(7) 0.005(5) 0.010(6) 0.012(5)
N5 0.076(12) 0.110(14) 0.083(14) 0.036(11) 0.042(10) 0.057(10)
C5 0.19(3) 0.061(12) 0.117(19) 0.000(13) 0.062(18) 0.028(15)
N6 0.108(13) 0.029(6) 0.059(10) 0.014(6) 0.012(9) 0.021(7)
C6 0.13(2) 0.108(19) 0.18(3) 0.080(19) 0.00(2) 0.010(17)
N7 0.078(12) 0.029(7) 0.059(10) 0.007(7) -0.015(9) -0.003(7)
N8 0.123(15) 0.027(7) 0.066(12) -0.001(7) 0.051(10) 0.018(8)
C8 0.26(5) 0.18(4) 0.23(5) -0.02(3) -0.09(4) 0.03(3)
C9 0.14(2) 0.087(14) 0.14(2) 0.055(15) 0.064(18) 0.053(14)
C10 0.087(15) 0.055(11) 0.060(12) 0.011(9) 0.029(11) 0.014(10)
C11 0.26(5) 0.26(5) 0.23(4) 0.17(4) 0.01(3) 0.09(4)
C12 0.117(17) 0.088(13) 0.100(17) -0.001(12) -0.006(14) 0.003(12)
C13 0.20(3) 0.113(18) 0.13(2) 0.044(17) 0.05(2) -0.001(19)
C14 0.145(19) 0.086(12) 0.065(11) 0.022(9) 0.038(11) 0.043(12)
C15 0.14(2) 0.14(2) 0.12(2) 0.001(19) 0.062(19) 0.068(19)
C16 0.17(3) 0.25(4) 0.09(2) -0.03(2) 0.00(2) 0.07(3)
C17 0.22(3) 0.14(2) 0.11(2) -0.018(17) 0.09(2) -0.05(2)
C18 0.16(3) 0.26(5) 0.15(3) -0.06(3) -0.08(2) 0.02(3)
C19 0.109(16) 0.120(16) 0.080(13) 0.050(12) 0.017(11) 0.022(13)
C20 0.16(2) 0.064(13) 0.057(12) 0.017(10) 0.016(13) 0.022(12)
C21 0.20(3) 0.12(2) 0.073(17) 0.062(15) 0.040(18) 0.01(2)
C22 0.20(3) 0.050(11) 0.11(2) 0.024(12) 0.063(18) 0.047(15)
C23 0.088(16) 0.068(13) 0.11(2) -0.018(12) -0.016(14) 0.033(12)
C24 0.075(16) 0.18(3) 0.15(3) 0.09(2) 0.046(16) 0.029(17)
C04 0.104(17) 0.058(11) 0.048(12) 0.013(9) 0.006(11) 0.013(11)
C03 0.15(2) 0.025(7) 0.041(10) 0.012(7) 0.023(11) 0.011(10)
C27 0.070(14) 0.045(10) 0.16(3) -0.020(13) 0.059(15) 0.009(9)
C28 0.27(6) 0.11(3) 0.07(2) -0.004(17) 0.03(2) 0.11(3)
C29 0.32(6) 0.021(8) 0.037(13) -0.007(8) 0.00(2) 0.05(2)
C30 0.048(8) 0.097(13) 0.104(15) -0.018(11) 0.054(9) -0.041(9)
C31 0.097(16) 0.112(17) 0.16(2) 0.021(16) 0.020(15) -0.002(13)
C32 0.100(14) 0.071(10) 0.091(14) 0.001(9) 0.004(11) 0.006(10)
C33 0.105(16) 0.122(17) 0.116(19) 0.022(14) -0.022(14) 0.012(13)
C34 0.077(10) 0.058(8) 0.061(9) 0.010(7) 0.004(7) 0.019(7)
C35 0.15(2) 0.096(15) 0.080(15) 0.005(11) 0.009(13) 0.063(15)
C36 0.18(3) 0.095(18) 0.079(18) -0.002(14) 0.019(19) 0.03(2)
C37 0.090(12) 0.056(9) 0.114(16) 0.037(10) 0.019(11) -0.003(8)
C38 0.15(2) 0.120(19) 0.27(4) 0.10(2) 0.15(2) 0.065(17)
C39 0.069(10) 0.097(12) 0.097(13) 0.051(10) 0.040(9) 0.025(9)
C40 0.068(10) 0.044(9) 0.060(11) 0.015(8) 0.022(8) -0.002(7)
C41 0.101(17) 0.054(11) 0.064(13) 0.010(9) -0.019(13) 0.037(11)
C42 0.040(8) 0.059(9) 0.084(16) 0.021(9) -0.026(9) -0.005(7)
C44 0.15(3) 0.18(3) 0.072(17) 0.027(18) 0.017(17) 0.12(3)
C45 0.044(10) 0.121(19) 0.14(2) 0.034(15) 0.038(10) 0.015(10)
C46 0.52(10) 0.11(2) 0.13(3) 0.07(2) 0.12(5) 0.10(4)
C47 0.141(17) 0.037(9) 0.070(13) 0.016(8) 0.050(11) 0.024(10)
C48 0.085(13) 0.052(11) 0.100(17) 0.021(10) 0.022(11) 0.018(9)
C02 0.048(9) 0.044(9) 0.070(13) -0.005(8) 0.033(8) 0.002(8)
C50 0.086(16) 0.050(11) 0.072(15) 0.006(10) -0.028(12) 0.003(10)
C01 0.069(11) 0.057(10) 0.074(13) 0.031(9) 0.043(9) 0.047(9)
C52 0.064(11) 0.039(8) 0.057(10) 0.005(7) 0.030(8) 0.008(7)
C53 0.089(11) 0.047(7) 0.077(11) 0.023(7) 0.044(8) 0.012(7)
C54 0.087(11) 0.045(7) 0.113(15) 0.033(9) 0.036(10) 0.019(7)
C55 0.073(12) 0.084(12) 0.19(2) 0.010(14) 0.037(13) 0.025(10)
C56 0.097(13) 0.047(9) 0.081(13) 0.006(8) 0.018(10) 0.006(8)
C57 0.063(11) 0.064(10) 0.133(18) 0.034(11) 0.021(11) -0.013(9)
C58 0.086(11) 0.050(8) 0.050(9) 0.010(7) 0.016(8) 0.006(7)
C59 0.067(10) 0.079(11) 0.085(12) 0.019(9) -0.003(8) 0.001(8)
C60 0.046(9) 0.087(12) 0.141(18) -0.001(12) 0.010(9) -0.001(8)
C61 0.14(2) 0.113(17) 0.13(2) 0.035(15) -0.025(16) 0.018(15)

loop_
_geom_bond_atom_site_label_1
_geom_bond_atom_site_label_2
_geom_bond_distance
_geom_bond_site_symmetry_2
_geom_bond_publ_flag
Ag1 C02 2.09(2) . ?
Ag1 C01 2.104(18) . ?
Ag1 Ag2 2.952(2) . ?
N1 C24 1.24(4) . ?
N1 C23 1.40(4) . ?
N1 C04 1.43(3) . ?
O1 C20 1.43(2) . ?
O1 C21 1.54(3) . ?
Cl1 Ag2 2.403(7) . ?
C1 C2 1.57(7) . ?
Ag2 Cl3 2.526(5) . ?
Ag2 Cl2 2.626(6) . ?
N2 C04 1.29(3) . ?
N2 C22 1.36(3) . ?
N2 C21 1.45(4) . ?
O2 C27 1.47(3) . ?
O2 C10 1.50(3) . ?
Cl2 Ag3 2.526(5) . ?
C2 C4 1.62(7) . ?
C2 C3 1.77(6) . ?
Ag3 Cl4 2.424(6) . ?
Ag3 Cl3 2.641(6) . ?
Ag3 Ag4 2.942(2) . ?
N3 C03 1.38(3) . ?
N3 C30 1.48(3) . ?
N3 C29 1.58(4) . ?
O3 C50 1.34(3) . ?
O3 C52 1.41(2) . ?
Ag4 C04 2.11(2) . ?
Ag4 C03 2.144(18) . ?
N4 C03 1.27(3) . ?
N4 C28 1.30(5) . ?
N4 C27 1.50(3) . ?
C4 C10 1.36(3) . ?
C4 C5 1.37(3) . ?
O4 C42 1.23(2) . ?
O4 C40 1.497(19) . ?
N5 C01 1.27(2) . ?
N5 C44 1.29(4) . ?
N5 C45 1.67(3) . ?
C5 C7 1.39(4) . ?
N6 C01 1.40(3) . ?
N6 C41 1.45(3) . ?
N6 C42 1.49(3) . ?
C6 C8 1.55(5) . ?
C6 C7 1.58(4) . ?
C6 C9 1.75(4) . ?
N7 C48 1.33(3) . ?
N7 C02 1.37(2) . ?
N7 C50 1.45(3) . ?
N8 C46 1.12(5) . ?
N8 C02 1.28(3) . ?
N8 C47 1.31(3) . ?
C9 C10 1.38(3) . ?
C11 C12 1.55(4) . ?
C12 C14 1.45(3) . ?
C12 C13 1.52(4) . ?
C14 C15 1.49(3) . ?
C14 C20 1.51(4) . ?
C15 C16 1.60(4) . ?
C16 C17 1.49(4) . ?
C17 C18 1.49(4) . ?
C17 C19 1.56(3) . ?
C19 C20 1.45(3) . ?
C22 C23 1.48(4) . ?
C28 C29 1.13(7) . ?
C31 C32 1.53(3) . ?
C32 C33 1.53(3) . ?
C32 C34 1.56(2) . ?
C34 C40 1.53(3) . ?
C34 C35 1.55(2) . ?
C35 C36 1.37(4) . ?
C36 C37 1.56(4) . ?
C37 C38 1.58(3) . ?
C37 C39 1.63(3) . ?
C39 C40 1.53(2) . ?
C41 C44 1.30(5) . ?
C47 C48 1.42(4) . ?
C52 C53 1.53(3) . ?
C52 C58 1.58(3) . ?
C53 C54 1.49(2) . ?
C54 C56 1.46(3) . ?
C54 C55 1.51(2) . ?
C56 C57 1.55(3) . ?
C57 C58 1.58(2) . ?
C58 C59 1.52(2) . ?
C59 C60 1.54(3) . ?
C59 C61 1.61(3) . ?
